data_7152847
loop_
_publ_author_name
'Toyoda, Yosuke'
'Ninomiya, Masayuki'
'Ebihara, Masahiro'
'Koketsu, Mamoru'

_publ_section_title
;
 The Staudinger reaction with 2-imino-1,3-thiaselenanes toward the
 synthesis of C4 spiro-\b-lactams.
;
_journal_issue 16
_journal_name_full 'Organic &amp; biomolecular chemistry'
_journal_page_first 2652
_journal_page_last 2659
_journal_paper_doi 10.1039/c3ob00073g
_journal_volume 11
_journal_year 2013
_chemical_formula_moiety 'C13 H15 N O2 S Se'
_chemical_formula_sum 'C13 H15 N O2 S Se'
_chemical_formula_weight 328.28
_chemical_melting_point 115.5(5)
_chemical_name_systematic
;
2-Methoxy-N-phenyl-2-(1,3-thiaselenan-2-ylidene)acetamide
;
_space_group_IT_number 14
_symmetry_cell_setting monoclinic
_symmetry_space_group_name_Hall '-P 2yn'
_symmetry_space_group_name_H-M 'P 1 21/n 1'
_atom_sites_solution_hydrogens geom
_atom_sites_solution_primary direct
_atom_sites_solution_secondary difmap
_audit_creation_method SHELXL-97
_cell_angle_alpha 90.00
_cell_angle_beta 91.933(6)
_cell_angle_gamma 90.00
_cell_formula_units_Z 4
_cell_length_a 12.283(5)
_cell_length_b 5.835(2)
_cell_length_c 19.052(8)
_cell_measurement_reflns_used 4020
_cell_measurement_temperature 296(2)
_cell_measurement_theta_max 27.4736
_cell_measurement_theta_min 3.2107
_cell_volume 1364.7(9)
_computing_cell_refinement 'CrystalClear (Rigaku Inc., 2008)'
_computing_data_collection 'CrystalClear (Rigaku Inc., 2008)'
_computing_data_reduction 'CrystalClear (Rigaku Inc., 2008)'
_computing_molecular_graphics 'Yadokari-XG 2009 (Wakita Nemoto et al.,2009)'
_computing_publication_material
;
Yadokari-XG 2009 (Wakita,Nemoto et al., 2009)
;
_computing_structure_refinement 'SHELXL-97 (Sheldrick, 1997)'
_computing_structure_solution
;
SIR97
;
_diffrn_ambient_temperature 296(2)
_diffrn_detector_area_resol_mean 14.6306
_diffrn_measured_fraction_theta_full 0.994
_diffrn_measured_fraction_theta_max 0.994
_diffrn_measurement_device_type 'Rigaku AFC7R Mercury CCD'
_diffrn_measurement_method dtprofit.ref
_diffrn_radiation_monochromator 'Graphite Monochromator'
_diffrn_radiation_source 'Rotating Anode'
_diffrn_radiation_type MoK\a
_diffrn_radiation_wavelength 0.71075
_diffrn_reflns_av_R_equivalents 0.0887
_diffrn_reflns_av_sigmaI/netI 0.1459
_diffrn_reflns_limit_h_max 15
_diffrn_reflns_limit_h_min -15
_diffrn_reflns_limit_k_max 7
_diffrn_reflns_limit_k_min -6
_diffrn_reflns_limit_l_max 23
_diffrn_reflns_limit_l_min -24
_diffrn_reflns_number 10404
_diffrn_reflns_theta_full 27.40
_diffrn_reflns_theta_max 27.42
_diffrn_reflns_theta_min 3.32
_exptl_absorpt_coefficient_mu 2.901
_exptl_absorpt_correction_T_max 0.4303
_exptl_absorpt_correction_T_min 0.3402
_exptl_absorpt_correction_type numerical
_exptl_absorpt_process_details 'NUMABS (Higashi, 1999)'
_exptl_crystal_colour Yellow
_exptl_crystal_density_diffrn 1.600
_exptl_crystal_density_method 'not measured'
_exptl_crystal_description Prism
_exptl_crystal_F_000 664
_exptl_crystal_size_max 0.50
_exptl_crystal_size_mid 0.50
_exptl_crystal_size_min 0.45
_refine_diff_density_max 0.780
_refine_diff_density_min -1.408
_refine_diff_density_rms 0.156
_refine_ls_extinction_method none
_refine_ls_goodness_of_fit_ref 0.888
_refine_ls_hydrogen_treatment constr
_refine_ls_matrix_type full
_refine_ls_number_parameters 165
_refine_ls_number_reflns 3084
_refine_ls_number_restraints 0
_refine_ls_restrained_S_all 0.888
_refine_ls_R_factor_all 0.1271
_refine_ls_R_factor_gt 0.0697
_refine_ls_shift/su_max 0.000
_refine_ls_shift/su_mean 0.000
_refine_ls_structure_factor_coef Fsqd
_refine_ls_weighting_details 'calc w=1/[\s^2^(Fo^2^)+(0.1472P)^2^+0.0000P] where P=(Fo^2^+2Fc^2^)/3'
_refine_ls_weighting_scheme calc
_refine_ls_wR_factor_gt 0.1822
_refine_ls_wR_factor_ref 0.2658
_reflns_number_gt 1184
_reflns_number_total 3084
_reflns_threshold_expression ' I>2\s(I)'
_cod_data_source_file c3ob00073g.txt
_cod_data_source_block 9a
_cod_depositor_comments
;
The following automatic conversions were performed:

'_chemical_melting_point' value '115-116' was changed to '115.5(5)' -
the average value was taken and precision was
estimated.

'_exptl_absorpt_correction_type' value 'Numerical'
changed to 'numerical' according to
/home/saulius/struct/CIF-dictionaries/cif_core.dic dictionary named
'cif_core.dic' version 2.4.2 from 2011-04-26.

Automatic conversion script
Id: cif_fix_values 1891 2012-01-12 08:04:46Z andrius 
;
_cod_original_sg_symbol_H-M 'P 21/n'
_cod_database_code 7152847

loop_
_symmetry_equiv_pos_as_xyz
'x, y, z'
'-x+1/2, y+1/2, -z+1/2'
'-x, -y, -z'
'x-1/2, -y-1/2, z-1/2'

loop_
_atom_site_label
_atom_site_type_symbol
_atom_site_fract_x
_atom_site_fract_y
_atom_site_fract_z
_atom_site_U_iso_or_equiv
_atom_site_adp_type
_atom_site_occupancy
_atom_site_symmetry_multiplicity
_atom_site_calc_flag
_atom_site_refinement_flags
_atom_site_disorder_assembly
_atom_site_disorder_group
C1 C 0.7703(6) 0.6398(11) 0.0808(4) 0.0468(17) Uani 1 1 d . . .
C2 C 0.6994(5) 0.5072(11) 0.0434(4) 0.0490(17) Uani 1 1 d . A .
C3 C 0.7319(6) 0.3508(11) -0.0114(4) 0.0509(19) Uani 1 1 d . . .
N1 N 0.6468(5) 0.2648(10) -0.0519(3) 0.0466(14) Uani 1 1 d . A .
H1 H 0.5822 0.3100 -0.0425 0.056 Uiso 1 1 calc R . .
Se1A Se 0.92027(7) 0.65272(15) 0.06408(5) 0.0592(4) Uani 0.839(4) 1 d P A 1
S1B S 0.92027(7) 0.65272(15) 0.06408(5) 0.0592(4) Uani 0.161(4) 1 d P A 2
C4 C 0.9502(7) 0.9507(17) 0.1010(5) 0.078(3) Uani 1 1 d . . .
H4B H 1.0269 0.9818 0.0951 0.094 Uiso 1 1 calc R A 1
H4A H 0.9096 1.0604 0.0722 0.094 Uiso 1 1 calc R A 1
C5 C 0.9256(7) 0.9986(16) 0.1771(6) 0.080(3) Uani 1 1 d . A .
H5B H 0.9917 0.9766 0.2056 0.097 Uiso 1 1 calc R . .
H5A H 0.9042 1.1579 0.1814 0.097 Uiso 1 1 calc R . .
C6 C 0.8367(8) 0.8490(15) 0.2058(5) 0.074(3) Uani 1 1 d . . .
H6B H 0.8147 0.9131 0.2501 0.088 Uiso 1 1 calc R A 1
H6A H 0.8668 0.6981 0.2154 0.088 Uiso 1 1 calc R A 1
Se1B Se 0.71638(13) 0.8174(3) 0.14828(9) 0.0580(7) Uani 0.161(4) 1 d P A 2
S1A S 0.71638(13) 0.8174(3) 0.14828(9) 0.0580(7) Uani 0.839(4) 1 d P A 1
O1 O 0.5893(4) 0.5166(8) 0.0586(2) 0.0465(11) Uani 1 1 d . . .
C7 C 0.5521(7) 0.3216(13) 0.0981(5) 0.063(2) Uani 1 1 d . A .
H7C H 0.5686 0.1829 0.0736 0.094 Uiso 1 1 calc R . .
H7A H 0.4749 0.3326 0.1035 0.094 Uiso 1 1 calc R . .
H7B H 0.5883 0.3200 0.1436 0.094 Uiso 1 1 calc R . .
O2 O 0.8266(4) 0.3110(9) -0.0241(3) 0.0638(16) Uani 1 1 d . A .
C8 C 0.6571(6) 0.1049(12) -0.1088(4) 0.0497(18) Uani 1 1 d . . .
C9 C 0.5907(6) 0.1279(13) -0.1686(4) 0.0502(18) Uani 1 1 d . A .
H9 H 0.5417 0.2490 -0.1726 0.060 Uiso 1 1 calc R . .
C10 C 0.5978(6) -0.0308(14) -0.2223(4) 0.0531(19) Uani 1 1 d . . .
H10 H 0.5516 -0.0176 -0.2618 0.064 Uiso 1 1 calc R A .
C11 C 0.6724(7) -0.2083(14) -0.2184(5) 0.061(2) Uani 1 1 d . A .
H11 H 0.6781 -0.3116 -0.2552 0.074 Uiso 1 1 calc R . .
C12 C 0.7392(7) -0.2291(14) -0.1578(4) 0.0565(19) Uani 1 1 d . . .
H12 H 0.7894 -0.3483 -0.1548 0.068 Uiso 1 1 calc R A .
C13 C 0.7328(6) -0.0763(12) -0.1016(4) 0.0500(17) Uani 1 1 d . A .
H13 H 0.7765 -0.0934 -0.0612 0.060 Uiso 1 1 calc R . .

loop_
_atom_site_aniso_label
_atom_site_aniso_U_11
_atom_site_aniso_U_22
_atom_site_aniso_U_33
_atom_site_aniso_U_23
_atom_site_aniso_U_13
_atom_site_aniso_U_12
C1 0.033(4) 0.061(4) 0.047(4) 0.001(3) 0.005(3) 0.003(3)
C2 0.030(4) 0.057(4) 0.061(5) 0.007(4) 0.018(3) 0.002(3)
C3 0.031(4) 0.054(4) 0.068(5) -0.003(3) 0.010(4) -0.002(3)
N1 0.034(3) 0.062(3) 0.044(3) -0.011(3) 0.006(3) 0.000(3)
Se1A 0.0361(6) 0.0707(7) 0.0719(8) -0.0106(4) 0.0168(5) -0.0041(4)
S1B 0.0361(6) 0.0707(7) 0.0719(8) -0.0106(4) 0.0168(5) -0.0041(4)
C4 0.060(6) 0.107(7) 0.068(6) 0.011(5) -0.003(5) -0.022(5)
C5 0.054(6) 0.072(6) 0.115(9) -0.005(6) -0.006(5) -0.008(4)
C6 0.083(7) 0.093(7) 0.045(5) -0.006(4) 0.002(5) 0.021(5)
Se1B 0.0431(11) 0.0695(12) 0.0624(12) -0.0111(8) 0.0148(8) 0.0070(7)
S1A 0.0431(11) 0.0695(12) 0.0624(12) -0.0111(8) 0.0148(8) 0.0070(7)
O1 0.031(2) 0.060(3) 0.050(3) 0.009(2) 0.010(2) 0.003(2)
C7 0.050(5) 0.076(5) 0.064(6) 0.015(4) 0.023(4) -0.004(4)
O2 0.032(3) 0.090(4) 0.070(4) -0.025(3) 0.009(3) -0.002(3)
C8 0.037(4) 0.054(4) 0.059(5) 0.001(4) 0.023(3) 0.001(3)
C9 0.041(4) 0.069(5) 0.041(4) -0.001(3) 0.010(3) -0.001(3)
C10 0.044(4) 0.083(5) 0.032(4) 0.000(4) 0.004(3) -0.014(4)
C11 0.055(5) 0.070(5) 0.060(5) -0.013(4) 0.029(4) -0.008(4)
C12 0.054(5) 0.067(5) 0.050(5) -0.004(4) 0.020(4) 0.002(4)
C13 0.041(4) 0.061(4) 0.048(4) 0.001(4) 0.007(3) -0.001(3)

loop_
_atom_type_symbol
_atom_type_description
_atom_type_scat_dispersion_real
_atom_type_scat_dispersion_imag
_atom_type_scat_source
C C 0.0033 0.0016 'International Tables Vol C Tables 4.2.6.8 and 6.1.1.4'
H H 0.0000 0.0000 'International Tables Vol C Tables 4.2.6.8 and 6.1.1.4'
N N 0.0061 0.0033 'International Tables Vol C Tables 4.2.6.8 and 6.1.1.4'
O O 0.0106 0.0060 'International Tables Vol C Tables 4.2.6.8 and 6.1.1.4'
S S 0.1246 0.1234 'International Tables Vol C Tables 4.2.6.8 and 6.1.1.4'
Se Se -0.0929 2.2259 'International Tables Vol C Tables 4.2.6.8 and 6.1.1.4'

loop_
_geom_angle_atom_site_label_1
_geom_angle_atom_site_label_2
_geom_angle_atom_site_label_3
_geom_angle
C2 C1 Se1B 117.5(5)
C2 C1 Se1A 123.4(6)
Se1B C1 Se1A 119.0(4)
C1 C2 O1 118.8(6)
C1 C2 C3 123.4(6)
O1 C2 C3 117.8(6)
O2 C3 N1 122.2(7)
O2 C3 C2 123.4(7)
N1 C3 C2 114.2(6)
C3 N1 C8 125.1(6)
C3 N1 H1 117.5
C8 N1 H1 117.5
C1 Se1A C4 98.7(3)
C5 C4 Se1A 118.6(7)
C5 C4 H4B 107.7
Se1A C4 H4B 107.7
C5 C4 H4A 107.7
Se1A C4 H4A 107.7
H4B C4 H4A 107.1
C6 C5 C4 114.1(8)
C6 C5 H5B 108.7
C4 C5 H5B 108.7
C6 C5 H5A 108.7
C4 C5 H5A 108.7
H5B C5 H5A 107.6
C5 C6 Se1B 115.0(7)
C5 C6 H6B 108.5
Se1B C6 H6B 108.5
C5 C6 H6A 108.5
Se1B C6 H6A 108.5
H6B C6 H6A 107.5
C1 Se1B C6 100.2(4)
C2 O1 C7 113.7(5)
O1 C7 H7C 109.5
O1 C7 H7A 109.5
H7C C7 H7A 109.5
O1 C7 H7B 109.5
H7C C7 H7B 109.5
H7A C7 H7B 109.5
C9 C8 C13 121.3(7)
C9 C8 N1 119.5(6)
C13 C8 N1 119.2(7)
C8 C9 C10 119.5(7)
C8 C9 H9 120.2
C10 C9 H9 120.2
C11 C10 C9 121.2(7)
C11 C10 H10 119.4
C9 C10 H10 119.4
C10 C11 C12 118.6(8)
C10 C11 H11 120.7
C12 C11 H11 120.7
C13 C12 C11 122.0(8)
C13 C12 H12 119.0
C11 C12 H12 119.0
C12 C13 C8 117.3(7)
C12 C13 H13 121.3
C8 C13 H13 121.3

loop_
_geom_bond_atom_site_label_1
_geom_bond_atom_site_label_2
_geom_bond_distance
C1 C2 1.350(10)
C1 Se1B 1.794(7)
C1 Se1A 1.882(7)
C2 O1 1.393(8)
C2 C3 1.453(10)
C3 O2 1.218(8)
C3 N1 1.374(9)
N1 C8 1.439(9)
N1 H1 0.8600
Se1A C4 1.907(10)
C4 C5 1.517(14)
C4 H4B 0.9700
C4 H4A 0.9700
C5 C6 1.514(12)
C5 H5B 0.9700
C5 H5A 0.9700
C6 Se1B 1.819(10)
C6 H6B 0.9700
C6 H6A 0.9700
O1 C7 1.447(8)
C7 H7C 0.9600
C7 H7A 0.9600
C7 H7B 0.9600
C8 C9 1.385(10)
C8 C13 1.411(9)
C9 C10 1.386(10)
C9 H9 0.9300
C10 C11 1.383(11)
C10 H10 0.9300
C11 C12 1.398(12)
C11 H11 0.9300
C12 C13 1.397(10)
C12 H12 0.9300
C13 H13 0.9300

loop_
_geom_hbond_atom_site_label_D
_geom_hbond_atom_site_label_H
_geom_hbond_atom_site_label_A
_geom_hbond_distance_DH
_geom_hbond_distance_HA
_geom_hbond_distance_DA
_geom_hbond_angle_DHA
_geom_hbond_site_symmetry_A
N1 H1 O1 0.86 2.35 3.166(7) 159.1 3_665

loop_
_geom_torsion_atom_site_label_1
_geom_torsion_atom_site_label_2
_geom_torsion_atom_site_label_3
_geom_torsion_atom_site_label_4
_geom_torsion
Se1B C1 C2 O1 0.5(9)
Se1A C1 C2 O1 -177.8(5)
Se1B C1 C2 C3 -178.3(6)
Se1A C1 C2 C3 3.4(10)
C1 C2 C3 O2 6.6(12)
O1 C2 C3 O2 -172.2(7)
C1 C2 C3 N1 -168.3(7)
O1 C2 C3 N1 12.9(9)
O2 C3 N1 C8 5.9(12)
C2 C3 N1 C8 -179.2(6)
C2 C1 Se1A C4 154.9(7)
Se1B C1 Se1A C4 -23.4(5)
C1 Se1A C4 C5 58.4(8)
Se1A C4 C5 C6 -26.0(11)
C4 C5 C6 Se1B -45.3(10)
C2 C1 Se1B C6 154.9(6)
Se1A C1 Se1B C6 -26.7(5)
C5 C6 Se1B C1 71.1(7)
C1 C2 O1 C7 -103.8(8)
C3 C2 O1 C7 75.1(8)
C3 N1 C8 C9 -141.8(7)
C3 N1 C8 C13 40.0(10)
C13 C8 C9 C10 0.5(11)
N1 C8 C9 C10 -177.7(6)
C8 C9 C10 C11 -1.9(11)
C9 C10 C11 C12 1.8(12)
C10 C11 C12 C13 -0.1(12)
C11 C12 C13 C8 -1.2(11)
C9 C8 C13 C12 1.1(11)
N1 C8 C13 C12 179.2(6)
